data_7708168
loop_
_publ_author_name
'Zhu, Yun'
'Ehnbom, Andreas'
'Fiedler, Tobias'
'Shu, Yi'
'Bhuvanesh, Nattamai'
'Hall, Michael B.'
'Gladysz, John A.'

_publ_section_title
;
 Platinum(ii) alkyl complexes of chelating dibridgehead diphosphines
 P((CH2)n)3P (n = 14, 18, 22); facile cis/trans isomerizations
 interconverting gyroscope and parachute like adducts
;
_journal_name_full 'Dalton Transactions'
_journal_paper_doi 10.1039/D1DT02321G
_journal_year 2021
_chemical_formula_moiety 'C43 H87 Cl P2 Pt'
_chemical_formula_sum 'C43 H87 Cl P2 Pt'
_chemical_formula_weight 896.60
_space_group_crystal_system monoclinic
_space_group_IT_number 14
_space_group_name_Hall '-P 2yn'
_space_group_name_H-M_alt 'P 1 21/n 1'
_atom_sites_solution_hydrogens geom
_atom_sites_solution_primary dual
_audit_creation_date 2020-09-01
_audit_creation_method
;
Olex2 1.3
(compiled 2020.07.31 svn.rc2a77460 for OlexSys, GUI svn.r6145)
;
_audit_update_record
;
2021-08-20 deposited with the CCDC.	2021-08-23 downloaded from the CCDC.
;
_cell_angle_alpha 90
_cell_angle_beta 90.909(2)
_cell_angle_gamma 90
_cell_formula_units_Z 4
_cell_length_a 16.2658(9)
_cell_length_b 13.6513(8)
_cell_length_c 19.9653(11)
_cell_measurement_reflns_used 9483
_cell_measurement_temperature 110.0
_cell_measurement_theta_max 27.476
_cell_measurement_theta_min 2.836
_cell_volume 4432.7(4)
_computing_cell_refinement 'SAINT V8.38A (Bruker, 2018)'
_computing_data_collection 'Bruker APEX3 (Bruker, 2018)'
_computing_data_reduction 'SAINT V8.38A (Bruker, 2018)'
_computing_molecular_graphics 'Olex2 1.3 (Dolomanov et al., 2009)'
_computing_publication_material 'Olex2 1.3 (Dolomanov et al., 2009)'
_computing_structure_refinement 'XL  (Sheldrick, 2008)'
_computing_structure_solution 'SHELXT  (Sheldrick, 2015)'
_diffrn_ambient_temperature 110.0
_diffrn_measured_fraction_theta_full 0.998
_diffrn_measured_fraction_theta_max 0.997
_diffrn_measurement_device_type 'Bruker QUEST PHOTON-II'
_diffrn_measurement_method '\f and \w scans'
_diffrn_radiation_type MoK\a
_diffrn_radiation_wavelength 0.71073
_diffrn_reflns_av_R_equivalents 0.0537
_diffrn_reflns_av_unetI/netI 0.0193
_diffrn_reflns_Laue_measured_fraction_full 0.998
_diffrn_reflns_Laue_measured_fraction_max 0.997
_diffrn_reflns_limit_h_max 21
_diffrn_reflns_limit_h_min -21
_diffrn_reflns_limit_k_max 17
_diffrn_reflns_limit_k_min -17
_diffrn_reflns_limit_l_max 25
_diffrn_reflns_limit_l_min -25
_diffrn_reflns_number 173120
_diffrn_reflns_point_group_measured_fraction_full 0.998
_diffrn_reflns_point_group_measured_fraction_max 0.997
_diffrn_reflns_theta_full 25.242
_diffrn_reflns_theta_max 27.496
_diffrn_reflns_theta_min 1.948
_diffrn_source_current 1.0
_diffrn_source_power 0.05
_diffrn_source_voltage 50.0
_diffrn_standards_number 0
_exptl_absorpt_coefficient_mu 3.325
_exptl_absorpt_correction_T_max 0.2616
_exptl_absorpt_correction_T_min 0.0906
_exptl_absorpt_correction_type multi-scan
_exptl_absorpt_process_details
;
SADABS-2016/2 (Bruker,2016/2) was used for absorption correction.
wR2(int) was 0.1310 before and 0.0653 after correction.
The Ratio of minimum to maximum transmission is 0.3463.
The \l/2 correction factor is Not present.
;
_exptl_crystal_colour colourless
_exptl_crystal_colour_primary colourless
_exptl_crystal_density_diffrn 1.344
_exptl_crystal_description block
_exptl_crystal_F_000 1880
_exptl_crystal_size_max 0.493
_exptl_crystal_size_mid 0.475
_exptl_crystal_size_min 0.292
_refine_diff_density_max 0.683
_refine_diff_density_min -0.795
_refine_diff_density_rms 0.068
_refine_ls_extinction_coef 0.00051(5)
_refine_ls_extinction_expression Fc^*^=kFc[1+0.001xFc^2^\l^3^/sin(2\q)]^-1/4^
_refine_ls_extinction_method 'SHELXL-2018/3 (Sheldrick 2018)'
_refine_ls_goodness_of_fit_ref 1.056
_refine_ls_hydrogen_treatment constr
_refine_ls_matrix_type full
_refine_ls_number_parameters 459
_refine_ls_number_reflns 10146
_refine_ls_number_restraints 123
_refine_ls_restrained_S_all 1.053
_refine_ls_R_factor_all 0.0226
_refine_ls_R_factor_gt 0.0183
_refine_ls_shift/su_max 0.003
_refine_ls_shift/su_mean 0.000
_refine_ls_structure_factor_coef Fsqd
_refine_ls_weighting_details 'w=1/[\s^2^(Fo^2^)+(0.0129P)^2^+4.2853P] where P=(Fo^2^+2Fc^2^)/3'
_refine_ls_weighting_scheme calc
_refine_ls_wR_factor_gt 0.0387
_refine_ls_wR_factor_ref 0.0402
_reflns_Friedel_coverage 0.000
_reflns_number_gt 9307
_reflns_number_total 10146
_reflns_threshold_expression 'I > 2\s(I)'
_cod_data_source_file d1dt02321g3.cif
_cod_data_source_block cis14ptmecl
_cod_database_code 7708168
_shelx_shelxl_version_number 2018/3
_shelx_space_group_comment
;
The symmetry employed for this shelxl refinement is uniquely defined
by the following loop, which should always be used as a source of
symmetry information in preference to the above space-group names.
They are only intended as comments.
;
_shelx_estimated_absorpt_t_max 0.444
_shelx_estimated_absorpt_t_min 0.291
_olex2_refinement_description
;
1. Fixed Uiso
 At 1.2 times of:
  All C(H,H) groups, All C(H,H,H,H) groups
 At 1.5 times of:
  All C(H,H,H) groups
2. Restrained distances
 Pt1-Cl1 \\sim Pt1-Cl1A
 with sigma of 0.02
 Pt1-C1A \\sim Pt1-C1
 with sigma of 0.02
 C39A-C38 \\sim C39-C38 \\sim C40-C41 \\sim C40A-C41
 with sigma of 0.01
 C39-C40 \\sim C40A-C39A
 with sigma of 0.01
3. Uiso/Uaniso restraints and constraints
C41 \\sim C40 \\sim C38 \\sim C39 \\sim C39A \\sim C40A: within 2A with sigma
of 0.01 and sigma for terminal atoms of 0.02 within 2A
Pt1 \\sim Cl1 \\sim C1 \\sim Cl1A \\sim C1A: within 2A with sigma of 0.01 and
sigma for terminal atoms of 0.02 within 2A
Uanis(C1) = Uanis(C1A)
4. Rigid body (RIGU) restrains
 C41, C40, C38, C39, C39A, C40A
 with sigma for 1-2 distances of 0.01 and sigma for 1-3 distances of 0.01
 Pt1, Cl1, C1, Cl1A, C1A
 with sigma for 1-2 distances of 0.01 and sigma for 1-3 distances of 0.01
5. Others
 Sof(Cl1A)=Sof(C1A)=Sof(H1AA)=Sof(H1AB)=Sof(H1AC)=1-FVAR(1)
 Sof(Cl1)=Sof(C1)=Sof(H1A)=Sof(H1B)=Sof(H1C)=FVAR(1)
 Sof(H41C)=Sof(H41D)=Sof(H38C)=Sof(H38D)=Sof(C39A)=Sof(H39C)=Sof(H39D)=
 Sof(C40A)=Sof(H40C)=Sof(H40D)=1-FVAR(2)
 Sof(H41A)=Sof(H41B)=Sof(C40)=Sof(H40A)=Sof(H40B)=Sof(H38A)=Sof(H38B)=Sof(C39)=
 Sof(H39A)=Sof(H39B)=FVAR(2)
6.a Secondary CH2 refined with riding coordinates:
 C14(H14A,H14B), C43(H43A,H43B), C2(H2A,H2B), C30(H30A,H30B), C13(H13A,H13B),
 C29(H29A,H29B), C12(H12A,H12B), C16(H16A,H16B), C15(H15A,H15B), C42(H42A,H42B),
  C31(H31A,H31B), C27(H27A,H27B), C32(H32A,H32B), C11(H11A,H11B), C33(H33A,
 H33B), C17(H17A,H17B), C28(H28A,H28B), C3(H3A,H3B), C25(H25A,H25B), C26(H26A,
 H26B), C9(H9A,H9B), C34(H34A,H34B), C6(H6A,H6B), C41(H41A,H41B), C41(H41C,
 H41D), C18(H18A,H18B), C7(H7A,H7B), C10(H10A,H10B), C4(H4A,H4B), C24(H24A,
 H24B), C5(H5A,H5B), C8(H8A,H8B), C36(H36A,H36B), C23(H23A,H23B), C35(H35A,
 H35B), C19(H19A,H19B), C21(H21A,H21B), C40(H40A,H40B), C38(H38A,H38B),
 C38(H38C,H38D), C20(H20A,H20B), C22(H22A,H22B), C39(H39A,H39B), C37(H37A,H37B),
  C39A(H39C,H39D), C40A(H40C,H40D)
6.b Idealised Me refined as rotating group:
 C1(H1A,H1B,H1C), C1A(H1AA,H1AB,H1AC)
;
_olex2_submission_special_instructions 'No special instructions were received'

loop_
_space_group_symop_operation_xyz
'x, y, z'
'-x+1/2, y+1/2, -z+1/2'
'-x, -y, -z'
'x-1/2, -y-1/2, z-1/2'

loop_
_atom_site_label
_atom_site_type_symbol
_atom_site_fract_x
_atom_site_fract_y
_atom_site_fract_z
_atom_site_U_iso_or_equiv
_atom_site_adp_type
_atom_site_occupancy
_atom_site_site_symmetry_order
_atom_site_calc_flag
_atom_site_refinement_flags_posn
_atom_site_refinement_flags_adp
_atom_site_refinement_flags_occupancy
_atom_site_disorder_assembly
_atom_site_disorder_group
Pt1 Pt 0.65178(2) 0.63912(2) 0.63087(2) 0.01119(3) Uani 1 1 d D . . . .
P1 P 0.68110(3) 0.75402(3) 0.55182(2) 0.01211(9) Uani 1 1 d . . . . .
P2 P 0.62334(3) 0.51756(3) 0.70623(2) 0.01251(9) Uani 1 1 d . . . . .
Cl1 Cl 0.76489(4) 0.68870(6) 0.70187(4) 0.0217(2) Uani 0.893(3) 1 d D U P A 1
C1 C 0.5510(6) 0.5987(9) 0.5723(4) 0.0236(15) Uani 0.893(3) 1 d D U P A 1
H1A H 0.546624 0.642177 0.533309 0.035 Uiso 0.893(3) 1 calc R U P A 1
H1B H 0.500899 0.603948 0.598705 0.035 Uiso 0.893(3) 1 calc R U P A 1
H1C H 0.557743 0.530963 0.557127 0.035 Uiso 0.893(3) 1 calc R U P A 1
C14 C 0.77495(12) 0.42522(15) 0.68861(10) 0.0184(4) Uani 1 1 d . . . . .
H14A H 0.751285 0.367218 0.665634 0.022 Uiso 1 1 calc R U . . .
H14B H 0.781990 0.477432 0.654768 0.022 Uiso 1 1 calc R U . . .
C43 C 0.56830(12) 0.56055(14) 0.77935(9) 0.0174(4) Uani 1 1 d . . . . .
H43A H 0.556260 0.503836 0.808500 0.021 Uiso 1 1 calc R U . . .
H43B H 0.604272 0.605879 0.805098 0.021 Uiso 1 1 calc R U . . .
C2 C 0.77059(12) 0.83046(14) 0.57019(9) 0.0160(4) Uani 1 1 d . . . . .
H2A H 0.756723 0.874420 0.607795 0.019 Uiso 1 1 calc R U . . .
H2B H 0.815741 0.787226 0.585998 0.019 Uiso 1 1 calc R U . . .
C30 C 0.59657(12) 0.83986(14) 0.53603(9) 0.0159(4) Uani 1 1 d . . . . .
H30A H 0.616202 0.894775 0.508123 0.019 Uiso 1 1 calc R U . . .
H30B H 0.551789 0.806112 0.511039 0.019 Uiso 1 1 calc R U . . .
C13 C 0.85859(12) 0.39850(15) 0.71873(10) 0.0207(4) Uani 1 1 d . . . . .
H13A H 0.851114 0.345772 0.752130 0.025 Uiso 1 1 calc R U . . .
H13B H 0.881162 0.456310 0.742650 0.025 Uiso 1 1 calc R U . . .
C29 C 0.56236(12) 0.41561(14) 0.67291(9) 0.0163(4) Uani 1 1 d . . . . .
H29A H 0.509582 0.442497 0.655714 0.020 Uiso 1 1 calc R U . . .
H29B H 0.591729 0.388239 0.634095 0.020 Uiso 1 1 calc R U . . .
C12 C 0.92097(13) 0.36445(16) 0.66726(11) 0.0257(5) Uani 1 1 d . . . . .
H12A H 0.899394 0.304650 0.645116 0.031 Uiso 1 1 calc R U . . .
H12B H 0.972469 0.346256 0.691256 0.031 Uiso 1 1 calc R U . . .
C16 C 0.70345(12) 0.69578(14) 0.47168(9) 0.0162(4) Uani 1 1 d . . . . .
H16A H 0.653932 0.661236 0.454484 0.019 Uiso 1 1 calc R U . . .
H16B H 0.718892 0.746202 0.438535 0.019 Uiso 1 1 calc R U . . .
C15 C 0.71554(12) 0.46054(14) 0.74192(9) 0.0167(4) Uani 1 1 d . . . . .
H15A H 0.744122 0.508382 0.771387 0.020 Uiso 1 1 calc R U . . .
H15B H 0.699209 0.404128 0.769892 0.020 Uiso 1 1 calc R U . . .
C42 C 0.48798(13) 0.61281(16) 0.76191(10) 0.0232(4) Uani 1 1 d . . . . .
H42A H 0.454418 0.570825 0.731682 0.028 Uiso 1 1 calc R U . . .
H42B H 0.500177 0.674382 0.737829 0.028 Uiso 1 1 calc R U . . .
C31 C 0.56344(12) 0.88001(14) 0.60194(10) 0.0177(4) Uani 1 1 d . . . . .
H31A H 0.558853 0.825354 0.634256 0.021 Uiso 1 1 calc R U . . .
H31B H 0.603569 0.927549 0.620730 0.021 Uiso 1 1 calc R U . . .
C27 C 0.49748(13) 0.24718(15) 0.68425(10) 0.0213(4) Uani 1 1 d . . . . .
H27A H 0.489007 0.193339 0.716641 0.026 Uiso 1 1 calc R U . . .
H27B H 0.442550 0.270963 0.669673 0.026 Uiso 1 1 calc R U . . .
C32 C 0.48031(12) 0.92990(14) 0.59498(10) 0.0177(4) Uani 1 1 d . . . . .
H32A H 0.440768 0.884339 0.573234 0.021 Uiso 1 1 calc R U . . .
H32B H 0.485516 0.988151 0.565809 0.021 Uiso 1 1 calc R U . . .
C11 C 0.94156(13) 0.43942(16) 0.61317(11) 0.0239(4) Uani 1 1 d . . . . .
H11A H 0.980656 0.409232 0.581764 0.029 Uiso 1 1 calc R U . . .
H11B H 0.890659 0.455000 0.587495 0.029 Uiso 1 1 calc R U . . .
C33 C 0.44719(12) 0.96140(15) 0.66269(10) 0.0195(4) Uani 1 1 d . . . . .
H33A H 0.487627 1.005938 0.684349 0.023 Uiso 1 1 calc R U . . .
H33B H 0.442375 0.902700 0.691482 0.023 Uiso 1 1 calc R U . . .
C17 C 0.77439(12) 0.62250(14) 0.48135(10) 0.0195(4) Uani 1 1 d . . . . .
H17A H 0.823556 0.658935 0.497280 0.023 Uiso 1 1 calc R U . . .
H17B H 0.759294 0.575923 0.517124 0.023 Uiso 1 1 calc R U . . .
C28 C 0.54276(13) 0.33092(14) 0.72027(10) 0.0197(4) Uani 1 1 d . . . . .
H28A H 0.508361 0.355526 0.757119 0.024 Uiso 1 1 calc R U . . .
H28B H 0.594631 0.305577 0.740261 0.024 Uiso 1 1 calc R U . . .
C3 C 0.80313(13) 0.89341(15) 0.51336(10) 0.0197(4) Uani 1 1 d . . . . .
H3A H 0.758299 0.936035 0.496174 0.024 Uiso 1 1 calc R U . . .
H3B H 0.820329 0.850247 0.476275 0.024 Uiso 1 1 calc R U . . .
C25 C 0.62811(13) 0.16856(15) 0.63844(10) 0.0206(4) Uani 1 1 d . . . . .
H25A H 0.624725 0.116079 0.672502 0.025 Uiso 1 1 calc R U . . .
H25B H 0.660681 0.222785 0.658356 0.025 Uiso 1 1 calc R U . . .
C26 C 0.54139(12) 0.20595(15) 0.62336(10) 0.0190(4) Uani 1 1 d . . . . .
H26A H 0.508190 0.151497 0.604463 0.023 Uiso 1 1 calc R U . . .
H26B H 0.544380 0.257737 0.588772 0.023 Uiso 1 1 calc R U . . .
C9 C 0.99690(13) 0.60745(16) 0.58399(10) 0.0227(4) Uani 1 1 d . . . . .
H9A H 1.031517 0.574756 0.550319 0.027 Uiso 1 1 calc R U . . .
H9B H 0.944463 0.625930 0.561530 0.027 Uiso 1 1 calc R U . . .
C34 C 0.36375(13) 1.01297(16) 0.65946(11) 0.0245(4) Uani 1 1 d . . . . .
H34A H 0.369907 1.075110 0.634470 0.029 Uiso 1 1 calc R U . . .
H34B H 0.347359 1.029723 0.705602 0.029 Uiso 1 1 calc R U . . .
C6 C 0.98654(13) 0.82507(16) 0.52001(10) 0.0214(4) Uani 1 1 d . . . . .
H6A H 1.004242 0.858022 0.478492 0.026 Uiso 1 1 calc R U . . .
H6B H 0.944240 0.776012 0.507367 0.026 Uiso 1 1 calc R U . . .
C41 C 0.43899(13) 0.63627(16) 0.82452(10) 0.0236(4) Uani 1 1 d D U . . .
H41A H 0.477137 0.661574 0.859566 0.028 Uiso 0.878(4) 1 calc R U P B 1
H41B H 0.414446 0.574956 0.841560 0.028 Uiso 0.878(4) 1 calc R U P B 1
H41C H 0.459278 0.698300 0.844450 0.028 Uiso 0.122(4) 1 calc R U P B 2
H41D H 0.447210 0.583533 0.857998 0.028 Uiso 0.122(4) 1 calc R U P B 2
C18 C 0.79770(13) 0.56373(15) 0.41943(10) 0.0217(4) Uani 1 1 d . . . . .
H18A H 0.819319 0.609610 0.385583 0.026 Uiso 1 1 calc R U . . .
H18B H 0.842798 0.518306 0.432037 0.026 Uiso 1 1 calc R U . . .
C7 C 1.06041(13) 0.77203(17) 0.55158(11) 0.0260(5) Uani 1 1 d . . . . .
H7A H 1.089122 0.735850 0.515901 0.031 Uiso 1 1 calc R U . . .
H7B H 1.099094 0.821774 0.569660 0.031 Uiso 1 1 calc R U . . .
C10 C 0.97870(13) 0.53473(16) 0.63954(10) 0.0231(4) Uani 1 1 d . . . . .
H10A H 0.940109 0.565083 0.671286 0.028 Uiso 1 1 calc R U . . .
H10B H 1.030327 0.519852 0.664423 0.028 Uiso 1 1 calc R U . . .
C4 C 0.87587(13) 0.95725(15) 0.53523(11) 0.0241(4) Uani 1 1 d . . . . .
H4A H 0.895480 0.993948 0.495808 0.029 Uiso 1 1 calc R U . . .
H4B H 0.856523 1.005741 0.568315 0.029 Uiso 1 1 calc R U . . .
C24 C 0.67438(14) 0.12855(15) 0.57799(11) 0.0231(4) Uani 1 1 d . . . . .
H24A H 0.633734 0.101840 0.545389 0.028 Uiso 1 1 calc R U . . .
H24B H 0.709692 0.073582 0.593235 0.028 Uiso 1 1 calc R U . . .
C5 C 0.94808(13) 0.90094(16) 0.56598(10) 0.0224(4) Uani 1 1 d . . . . .
H5A H 0.929154 0.867360 0.606896 0.027 Uiso 1 1 calc R U . . .
H5B H 0.991082 0.948469 0.579791 0.027 Uiso 1 1 calc R U . . .
C8 C 1.04023(14) 0.70017(17) 0.60764(11) 0.0260(5) Uani 1 1 d . . . . .
H8A H 1.091981 0.681598 0.631127 0.031 Uiso 1 1 calc R U . . .
H8B H 1.004964 0.733762 0.640436 0.031 Uiso 1 1 calc R U . . .
C36 C 0.27977(13) 0.85209(17) 0.65641(10) 0.0252(5) Uani 1 1 d . . . . .
H36A H 0.237935 0.817750 0.628557 0.030 Uiso 1 1 calc R U . . .
H36B H 0.331387 0.813886 0.654236 0.030 Uiso 1 1 calc R U . . .
C23 C 0.72817(14) 0.20353(16) 0.54197(11) 0.0249(4) Uani 1 1 d . . . . .
H23A H 0.767612 0.231795 0.574930 0.030 Uiso 1 1 calc R U . . .
H23B H 0.760448 0.168784 0.507707 0.030 Uiso 1 1 calc R U . . .
C35 C 0.29467(13) 0.95307(17) 0.62629(11) 0.0255(5) Uani 1 1 d . . . . .
H35A H 0.243026 0.991184 0.628751 0.031 Uiso 1 1 calc R U . . .
H35B H 0.307470 0.944763 0.578316 0.031 Uiso 1 1 calc R U . . .
C19 C 0.72833(14) 0.50446(15) 0.38713(10) 0.0236(4) Uani 1 1 d . . . . .
H19A H 0.751511 0.464707 0.350502 0.028 Uiso 1 1 calc R U . . .
H19B H 0.688229 0.550570 0.366677 0.028 Uiso 1 1 calc R U . . .
C21 C 0.73503(13) 0.35914(15) 0.46957(10) 0.0216(4) Uani 1 1 d . . . . .
H21A H 0.773869 0.391735 0.501077 0.026 Uiso 1 1 calc R U . . .
H21B H 0.767567 0.323052 0.436125 0.026 Uiso 1 1 calc R U . . .
C40 C 0.37003(14) 0.71180(17) 0.81260(11) 0.0195(5) Uani 0.878(4) 1 d D U P B 1
H40A H 0.343152 0.725501 0.855743 0.023 Uiso 0.878(4) 1 calc R U P B 1
H40B H 0.394735 0.773717 0.796748 0.023 Uiso 0.878(4) 1 calc R U P B 1
C38 C 0.23305(14) 0.75149(18) 0.75657(11) 0.0301(5) Uani 1 1 d D U . . .
H38A H 0.189602 0.721375 0.728048 0.036 Uiso 0.878(4) 1 calc R U P B 1
H38B H 0.210063 0.759744 0.801839 0.036 Uiso 0.878(4) 1 calc R U P B 1
H38C H 0.207859 0.705953 0.723565 0.036 Uiso 0.122(4) 1 calc R U P B 2
H38D H 0.202180 0.752042 0.798905 0.036 Uiso 0.122(4) 1 calc R U P B 2
C20 C 0.68240(13) 0.43627(15) 0.43411(11) 0.0239(4) Uani 1 1 d . . . . .
H20A H 0.655201 0.476598 0.468509 0.029 Uiso 1 1 calc R U . . .
H20B H 0.638667 0.402400 0.407981 0.029 Uiso 1 1 calc R U . . .
C22 C 0.68155(13) 0.28699(15) 0.50805(11) 0.0233(4) Uani 1 1 d . . . . .
H22A H 0.651304 0.323651 0.542633 0.028 Uiso 1 1 calc R U . . .
H22B H 0.640338 0.258667 0.476581 0.028 Uiso 1 1 calc R U . . .
C39 C 0.30504(14) 0.67871(18) 0.76197(12) 0.0207(5) Uani 0.878(4) 1 d D U P B 1
H39A H 0.283788 0.613749 0.775348 0.025 Uiso 0.878(4) 1 calc R U P B 1
H39B H 0.330490 0.671636 0.717512 0.025 Uiso 0.878(4) 1 calc R U P B 1
C37 C 0.25113(14) 0.85310(17) 0.72868(11) 0.0278(5) Uani 1 1 d . . . . .
H37A H 0.200784 0.893556 0.731402 0.033 Uiso 1 1 calc R U . . .
H37B H 0.294073 0.884480 0.757070 0.033 Uiso 1 1 calc R U . . .
Cl1A Cl 0.5426(11) 0.5931(17) 0.5576(9) 0.023(2) Uani 0.107(3) 1 d D U P A 2
C1A C 0.7410(17) 0.688(3) 0.6981(15) 0.0236(15) Uani 0.107(3) 1 d D U P A 2
H1AA H 0.753394 0.757060 0.688942 0.035 Uiso 0.107(3) 1 calc R U P A 2
H1AB H 0.790979 0.648866 0.693284 0.035 Uiso 0.107(3) 1 calc R U P A 2
H1AC H 0.720791 0.681695 0.743875 0.035 Uiso 0.107(3) 1 calc R U P A 2
C39A C 0.3286(5) 0.7383(11) 0.7664(8) 0.021(2) Uani 0.122(4) 1 d D U P B 2
H39C H 0.355045 0.732930 0.722192 0.025 Uiso 0.122(4) 1 calc R U P B 2
H39D H 0.352019 0.795822 0.790033 0.025 Uiso 0.122(4) 1 calc R U P B 2
C40A C 0.3447(5) 0.6462(11) 0.8069(7) 0.021(2) Uani 0.122(4) 1 d D U P B 2
H40C H 0.326210 0.588197 0.780986 0.025 Uiso 0.122(4) 1 calc R U P B 2
H40D H 0.312909 0.648629 0.848790 0.025 Uiso 0.122(4) 1 calc R U P B 2

loop_
_atom_site_aniso_label
_atom_site_aniso_U_11
_atom_site_aniso_U_22
_atom_site_aniso_U_33
_atom_site_aniso_U_23
_atom_site_aniso_U_13
_atom_site_aniso_U_12
Pt1 0.01032(4) 0.01301(4) 0.01030(4) 0.00126(3) 0.00201(2) 0.00066(3)
P1 0.0116(2) 0.0139(2) 0.0109(2) 0.00201(17) 0.00258(17) 0.00100(18)
P2 0.0124(2) 0.0138(2) 0.0115(2) 0.00152(17) 0.00377(17) 0.00098(18)
Cl1 0.0274(4) 0.0195(3) 0.0179(3) 0.0036(2) -0.0092(3) -0.0066(3)
C1 0.022(2) 0.030(2) 0.019(3) 0.009(2) -0.0034(18) -0.0054(16)
C14 0.0155(9) 0.0194(9) 0.0203(10) -0.0004(8) 0.0008(8) 0.0030(8)
C43 0.0202(10) 0.0185(9) 0.0135(9) 0.0001(7) 0.0043(7) 0.0037(8)
C2 0.0157(9) 0.0177(9) 0.0148(9) 0.0016(7) 0.0035(7) -0.0017(7)
C30 0.0148(9) 0.0186(9) 0.0143(9) 0.0024(7) 0.0020(7) 0.0022(7)
C13 0.0157(10) 0.0230(10) 0.0236(10) 0.0060(8) 0.0009(8) 0.0017(8)
C29 0.0169(9) 0.0175(9) 0.0147(9) 0.0007(7) 0.0044(7) -0.0007(8)
C12 0.0174(10) 0.0260(11) 0.0338(12) 0.0001(9) 0.0010(9) 0.0056(9)
C16 0.0163(9) 0.0192(9) 0.0130(9) 0.0013(7) 0.0024(7) -0.0005(8)
C15 0.0156(9) 0.0178(9) 0.0166(9) 0.0046(7) 0.0015(7) 0.0005(7)
C42 0.0222(11) 0.0320(11) 0.0155(10) -0.0003(8) 0.0058(8) 0.0081(9)
C31 0.0191(10) 0.0195(9) 0.0145(9) -0.0008(7) 0.0015(7) 0.0042(8)
C27 0.0204(10) 0.0212(10) 0.0225(10) 0.0018(8) 0.0056(8) -0.0058(8)
C32 0.0172(10) 0.0190(9) 0.0171(9) 0.0000(7) 0.0028(7) 0.0008(8)
C11 0.0167(10) 0.0315(11) 0.0237(10) -0.0052(9) 0.0049(8) 0.0017(9)
C33 0.0185(10) 0.0207(10) 0.0193(10) -0.0031(8) 0.0035(8) 0.0011(8)
C17 0.0171(10) 0.0211(10) 0.0202(10) -0.0031(8) 0.0016(8) 0.0018(8)
C28 0.0233(11) 0.0190(9) 0.0171(9) 0.0009(8) 0.0086(8) -0.0035(8)
C3 0.0187(10) 0.0216(10) 0.0191(10) 0.0047(8) 0.0042(8) -0.0016(8)
C25 0.0237(11) 0.0214(10) 0.0168(10) -0.0001(8) 0.0019(8) -0.0003(8)
C26 0.0208(10) 0.0188(9) 0.0174(9) 0.0003(7) 0.0006(8) -0.0080(8)
C9 0.0179(10) 0.0309(11) 0.0195(10) 0.0000(8) 0.0023(8) 0.0005(8)
C34 0.0225(11) 0.0235(10) 0.0277(11) -0.0037(9) 0.0082(9) 0.0048(9)
C6 0.0194(10) 0.0271(10) 0.0178(10) -0.0014(8) 0.0049(8) -0.0043(8)
C41 0.0223(11) 0.0344(11) 0.0143(9) 0.0007(8) 0.0065(8) 0.0100(9)
C18 0.0216(11) 0.0196(10) 0.0242(10) -0.0015(8) 0.0110(8) -0.0016(8)
C7 0.0182(11) 0.0344(12) 0.0255(11) 0.0013(9) 0.0040(8) -0.0044(9)
C10 0.0196(10) 0.0300(11) 0.0199(10) -0.0021(9) 0.0037(8) 0.0003(9)
C4 0.0223(11) 0.0210(10) 0.0292(11) 0.0019(9) 0.0082(9) -0.0059(8)
C24 0.0289(12) 0.0160(9) 0.0247(11) -0.0017(8) 0.0061(9) -0.0018(8)
C5 0.0194(10) 0.0286(11) 0.0195(10) -0.0032(8) 0.0053(8) -0.0093(9)
C8 0.0218(11) 0.0340(12) 0.0221(10) -0.0002(9) -0.0013(8) -0.0021(9)
C36 0.0194(11) 0.0362(12) 0.0200(10) -0.0076(9) 0.0040(8) -0.0030(9)
C23 0.0267(11) 0.0231(10) 0.0251(11) -0.0027(9) 0.0066(9) -0.0018(9)
C35 0.0191(11) 0.0370(12) 0.0204(10) -0.0029(9) 0.0036(8) 0.0061(9)
C19 0.0296(12) 0.0226(10) 0.0189(10) -0.0016(8) 0.0050(9) -0.0009(9)
C21 0.0210(10) 0.0211(10) 0.0231(10) -0.0014(8) 0.0088(8) -0.0011(8)
C40 0.0188(12) 0.0222(12) 0.0177(11) -0.0042(9) 0.0071(9) 0.0006(9)
C38 0.0221(11) 0.0446(14) 0.0237(11) 0.0014(10) 0.0045(9) 0.0064(10)
C20 0.0195(10) 0.0244(11) 0.0281(11) -0.0013(9) 0.0047(8) -0.0022(8)
C22 0.0240(11) 0.0220(10) 0.0242(11) -0.0019(8) 0.0077(9) -0.0034(8)
C39 0.0195(12) 0.0207(12) 0.0220(12) -0.0005(9) 0.0046(9) -0.0048(9)
C37 0.0211(11) 0.0397(13) 0.0227(11) -0.0062(9) 0.0066(9) 0.0028(10)
Cl1A 0.018(4) 0.030(4) 0.021(6) 0.007(5) 0.001(4) -0.006(3)
C1A 0.022(2) 0.030(2) 0.019(3) 0.009(2) -0.0034(18) -0.0054(16)
C39A 0.021(4) 0.027(5) 0.015(4) -0.006(4) 0.004(4) 0.002(4)
C40A 0.021(4) 0.027(5) 0.014(4) -0.005(4) 0.009(4) 0.005(4)

loop_
_atom_type_symbol
_atom_type_description
_atom_type_scat_dispersion_real
_atom_type_scat_dispersion_imag
_atom_type_scat_source
C C 0.0033 0.0016 'International Tables Vol C Tables 4.2.6.8 and 6.1.1.4'
H H 0.0000 0.0000 'International Tables Vol C Tables 4.2.6.8 and 6.1.1.4'
Cl Cl 0.1484 0.1585 'International Tables Vol C Tables 4.2.6.8 and 6.1.1.4'
P P 0.1023 0.0942 'International Tables Vol C Tables 4.2.6.8 and 6.1.1.4'
Pt Pt -1.7033 8.3905 'International Tables Vol C Tables 4.2.6.8 and 6.1.1.4'

loop_
_geom_angle_atom_site_label_1
_geom_angle_atom_site_label_2
_geom_angle_atom_site_label_3
_geom_angle
_geom_angle_site_symmetry_1
_geom_angle_site_symmetry_3
_geom_angle_publ_flag
P1 Pt1 P2 177.055(17) . . ?
P1 Pt1 Cl1 92.74(2) . . ?
P1 Pt1 Cl1A 85.3(5) . . ?
P2 Pt1 Cl1 88.70(2) . . ?
P2 Pt1 Cl1A 93.2(5) . . ?
C1 Pt1 P1 88.0(3) . . ?
C1 Pt1 P2 90.7(3) . . ?
C1 Pt1 Cl1 177.7(3) . . ?
C1A Pt1 P1 94.2(10) . . ?
C1A Pt1 P2 87.4(10) . . ?
C1A Pt1 Cl1A 175.3(12) . . ?
C2 P1 Pt1 115.43(6) . . ?
C2 P1 C30 105.27(9) . . ?
C2 P1 C16 104.82(9) . . ?
C30 P1 Pt1 113.25(6) . . ?
C16 P1 Pt1 110.68(6) . . ?
C16 P1 C30 106.67(9) . . ?
C43 P2 Pt1 113.56(6) . . ?
C43 P2 C29 105.43(9) . . ?
C43 P2 C15 103.64(9) . . ?
C29 P2 Pt1 115.23(6) . . ?
C15 P2 Pt1 113.08(6) . . ?
C15 P2 C29 104.78(9) . . ?
Pt1 C1 H1A 109.5 . . ?
Pt1 C1 H1B 109.5 . . ?
Pt1 C1 H1C 109.5 . . ?
H1A C1 H1B 109.5 . . ?
H1A C1 H1C 109.5 . . ?
H1B C1 H1C 109.5 . . ?
H14A C14 H14B 107.9 . . ?
C13 C14 H14A 109.3 . . ?
C13 C14 H14B 109.3 . . ?
C13 C14 C15 111.82(16) . . ?
C15 C14 H14A 109.3 . . ?
C15 C14 H14B 109.3 . . ?
P2 C43 H43A 108.9 . . ?
P2 C43 H43B 108.9 . . ?
H43A C43 H43B 107.7 . . ?
C42 C43 P2 113.46(13) . . ?
C42 C43 H43A 108.9 . . ?
C42 C43 H43B 108.9 . . ?
P1 C2 H2A 108.0 . . ?
P1 C2 H2B 108.0 . . ?
H2A C2 H2B 107.2 . . ?
C3 C2 P1 117.28(14) . . ?
C3 C2 H2A 108.0 . . ?
C3 C2 H2B 108.0 . . ?
P1 C30 H30A 109.5 . . ?
P1 C30 H30B 109.5 . . ?
H30A C30 H30B 108.1 . . ?
C31 C30 P1 110.78(13) . . ?
C31 C30 H30A 109.5 . . ?
C31 C30 H30B 109.5 . . ?
C14 C13 H13A 108.8 . . ?
C14 C13 H13B 108.8 . . ?
C14 C13 C12 113.95(17) . . ?
H13A C13 H13B 107.7 . . ?
C12 C13 H13A 108.8 . . ?
C12 C13 H13B 108.8 . . ?
P2 C29 H29A 107.8 . . ?
P2 C29 H29B 107.8 . . ?
H29A C29 H29B 107.2 . . ?
C28 C29 P2 117.86(14) . . ?
C28 C29 H29A 107.8 . . ?
C28 C29 H29B 107.8 . . ?
C13 C12 H12A 108.5 . . ?
C13 C12 H12B 108.5 . . ?
C13 C12 C11 115.25(17) . . ?
H12A C12 H12B 107.5 . . ?
C11 C12 H12A 108.5 . . ?
C11 C12 H12B 108.5 . . ?
P1 C16 H16A 109.8 . . ?
P1 C16 H16B 109.8 . . ?
H16A C16 H16B 108.2 . . ?
C17 C16 P1 109.41(13) . . ?
C17 C16 H16A 109.8 . . ?
C17 C16 H16B 109.8 . . ?
P2 C15 H15A 109.0 . . ?
P2 C15 H15B 109.0 . . ?
C14 C15 P2 112.82(13) . . ?
C14 C15 H15A 109.0 . . ?
C14 C15 H15B 109.0 . . ?
H15A C15 H15B 107.8 . . ?
C43 C42 H42A 109.3 . . ?
C43 C42 H42B 109.3 . . ?
C43 C42 C41 111.57(16) . . ?
H42A C42 H42B 108.0 . . ?
C41 C42 H42A 109.3 . . ?
C41 C42 H42B 109.3 . . ?
C30 C31 H31A 108.8 . . ?
C30 C31 H31B 108.8 . . ?
H31A C31 H31B 107.6 . . ?
C32 C31 C30 114.00(16) . . ?
C32 C31 H31A 108.8 . . ?
C32 C31 H31B 108.8 . . ?
H27A C27 H27B 107.5 . . ?
C28 C27 H27A 108.5 . . ?
C28 C27 H27B 108.5 . . ?
C26 C27 H27A 108.5 . . ?
C26 C27 H27B 108.5 . . ?
C26 C27 C28 114.89(16) . . ?
C31 C32 H32A 109.3 . . ?
C31 C32 H32B 109.3 . . ?
C31 C32 C33 111.83(16) . . ?
H32A C32 H32B 107.9 . . ?
C33 C32 H32A 109.3 . . ?
C33 C32 H32B 109.3 . . ?
C12 C11 H11A 108.6 . . ?
C12 C11 H11B 108.6 . . ?
H11A C11 H11B 107.6 . . ?
C10 C11 C12 114.67(18) . . ?
C10 C11 H11A 108.6 . . ?
C10 C11 H11B 108.6 . . ?
C32 C33 H33A 108.6 . . ?
C32 C33 H33B 108.6 . . ?
C32 C33 C34 114.71(17) . . ?
H33A C33 H33B 107.6 . . ?
C34 C33 H33A 108.6 . . ?
C34 C33 H33B 108.6 . . ?
C16 C17 H17A 108.3 . . ?
C16 C17 H17B 108.3 . . ?
H17A C17 H17B 107.4 . . ?
C18 C17 C16 115.84(17) . . ?
C18 C17 H17A 108.3 . . ?
C18 C17 H17B 108.3 . . ?
C29 C28 C27 112.13(16) . . ?
C29 C28 H28A 109.2 . . ?
C29 C28 H28B 109.2 . . ?
C27 C28 H28A 109.2 . . ?
C27 C28 H28B 109.2 . . ?
H28A C28 H28B 107.9 . . ?
C2 C3 H3A 109.1 . . ?
C2 C3 H3B 109.1 . . ?
C2 C3 C4 112.66(17) . . ?
H3A C3 H3B 107.8 . . ?
C4 C3 H3A 109.1 . . ?
C4 C3 H3B 109.1 . . ?
H25A C25 H25B 107.5 . . ?
C26 C25 H25A 108.4 . . ?
C26 C25 H25B 108.4 . . ?
C26 C25 C24 115.33(17) . . ?
C24 C25 H25A 108.4 . . ?
C24 C25 H25B 108.4 . . ?
C27 C26 H26A 108.7 . . ?
C27 C26 H26B 108.7 . . ?
C25 C26 C27 114.13(16) . . ?
C25 C26 H26A 108.7 . . ?
C25 C26 H26B 108.7 . . ?
H26A C26 H26B 107.6 . . ?
H9A C9 H9B 107.6 . . ?
C10 C9 H9A 108.7 . . ?
C10 C9 H9B 108.7 . . ?
C8 C9 H9A 108.7 . . ?
C8 C9 H9B 108.7 . . ?
C8 C9 C10 114.30(17) . . ?
C33 C34 H34A 108.6 . . ?
C33 C34 H34B 108.6 . . ?
C33 C34 C35 114.65(17) . . ?
H34A C34 H34B 107.6 . . ?
C35 C34 H34A 108.6 . . ?
C35 C34 H34B 108.6 . . ?
H6A C6 H6B 107.7 . . ?
C7 C6 H6A 108.8 . . ?
C7 C6 H6B 108.8 . . ?
C5 C6 H6A 108.8 . . ?
C5 C6 H6B 108.8 . . ?
C5 C6 C7 113.61(17) . . ?
C42 C41 H41A 108.8 . . ?
C42 C41 H41B 108.8 . . ?
C42 C41 H41C 109.5 . . ?
C42 C41 H41D 109.5 . . ?
C42 C41 C40 113.72(17) . . ?
C42 C41 C40A 110.8(6) . . ?
H41A C41 H41B 107.7 . . ?
H41C C41 H41D 108.1 . . ?
C40 C41 H41A 108.8 . . ?
C40 C41 H41B 108.8 . . ?
C40A C41 H41C 109.5 . . ?
C40A C41 H41D 109.5 . . ?
C17 C18 H18A 108.4 . . ?
C17 C18 H18B 108.4 . . ?
H18A C18 H18B 107.5 . . ?
C19 C18 C17 115.47(17) . . ?
C19 C18 H18A 108.4 . . ?
C19 C18 H18B 108.4 . . ?
C6 C7 H7A 108.4 . . ?
C6 C7 H7B 108.4 . . ?
H7A C7 H7B 107.5 . . ?
C8 C7 C6 115.41(18) . . ?
C8 C7 H7A 108.4 . . ?
C8 C7 H7B 108.4 . . ?
C11 C10 H10A 109.1 . . ?
C11 C10 H10B 109.1 . . ?
C9 C10 C11 112.70(17) . . ?
C9 C10 H10A 109.1 . . ?
C9 C10 H10B 109.1 . . ?
H10A C10 H10B 107.8 . . ?
C3 C4 H4A 108.6 . . ?
C3 C4 H4B 108.6 . . ?
H4A C4 H4B 107.6 . . ?
C5 C4 C3 114.56(17) . . ?
C5 C4 H4A 108.6 . . ?
C5 C4 H4B 108.6 . . ?
C25 C24 H24A 108.5 . . ?
C25 C24 H24B 108.5 . . ?
C25 C24 C23 114.98(17) . . ?
H24A C24 H24B 107.5 . . ?
C23 C24 H24A 108.5 . . ?
C23 C24 H24B 108.5 . . ?
C6 C5 H5A 108.5 . . ?
C6 C5 H5B 108.5 . . ?
C4 C5 C6 114.89(17) . . ?
C4 C5 H5A 108.5 . . ?
C4 C5 H5B 108.5 . . ?
H5A C5 H5B 107.5 . . ?
C9 C8 C7 114.27(18) . . ?
C9 C8 H8A 108.7 . . ?
C9 C8 H8B 108.7 . . ?
C7 C8 H8A 108.7 . . ?
C7 C8 H8B 108.7 . . ?
H8A C8 H8B 107.6 . . ?
H36A C36 H36B 107.6 . . ?
C35 C36 H36A 108.6 . . ?
C35 C36 H36B 108.6 . . ?
C37 C36 H36A 108.6 . . ?
C37 C36 H36B 108.6 . . ?
C37 C36 C35 114.73(18) . . ?
C24 C23 H23A 108.5 . . ?
C24 C23 H23B 108.5 . . ?
H23A C23 H23B 107.5 . . ?
C22 C23 C24 115.13(18) . . ?
C22 C23 H23A 108.5 . . ?
C22 C23 H23B 108.5 . . ?
C34 C35 H35A 108.4 . . ?
C34 C35 H35B 108.4 . . ?
C36 C35 C34 115.61(18) . . ?
C36 C35 H35A 108.4 . . ?
C36 C35 H35B 108.4 . . ?
H35A C35 H35B 107.4 . . ?
C18 C19 H19A 108.4 . . ?
C18 C19 H19B 108.4 . . ?
C18 C19 C20 115.50(17) . . ?
H19A C19 H19B 107.5 . . ?
C20 C19 H19A 108.4 . . ?
C20 C19 H19B 108.4 . . ?
H21A C21 H21B 108.0 . . ?
C20 C21 H21A 109.4 . . ?
C20 C21 H21B 109.4 . . ?
C20 C21 C22 111.01(17) . . ?
C22 C21 H21A 109.4 . . ?
C22 C21 H21B 109.4 . . ?
C41 C40 H40A 108.8 . . ?
C41 C40 H40B 108.8 . . ?
H40A C40 H40B 107.7 . . ?
C39 C40 C41 113.66(19) . . ?
C39 C40 H40A 108.8 . . ?
C39 C40 H40B 108.8 . . ?
H38A C38 H38B 107.2 . . ?
H38C C38 H38D 111.3 . . ?
C39 C38 H38A 107.9 . . ?
C39 C38 H38B 107.9 . . ?
C37 C38 H38A 107.9 . . ?
C37 C38 H38B 107.9 . . ?
C37 C38 H38C 114.1 . . ?
C37 C38 H38D 114.1 . . ?
C37 C38 C39 117.53(19) . . ?
C37 C38 C39A 87.3(6) . . ?
C39A C38 H38C 114.1 . . ?
C39A C38 H38D 114.1 . . ?
C19 C20 H20A 108.4 . . ?
C19 C20 H20B 108.4 . . ?
C21 C20 C19 115.48(18) . . ?
C21 C20 H20A 108.4 . . ?
C21 C20 H20B 108.4 . . ?
H20A C20 H20B 107.5 . . ?
C23 C22 C21 114.99(18) . . ?
C23 C22 H22A 108.5 . . ?
C23 C22 H22B 108.5 . . ?
C21 C22 H22A 108.5 . . ?
C21 C22 H22B 108.5 . . ?
H22A C22 H22B 107.5 . . ?
C40 C39 C38 112.04(19) . . ?
C40 C39 H39A 109.2 . . ?
C40 C39 H39B 109.2 . . ?
C38 C39 H39A 109.2 . . ?
C38 C39 H39B 109.2 . . ?
H39A C39 H39B 107.9 . . ?
C36 C37 C38 113.66(19) . . ?
C36 C37 H37A 108.8 . . ?
C36 C37 H37B 108.8 . . ?
C38 C37 H37A 108.8 . . ?
C38 C37 H37B 108.8 . . ?
H37A C37 H37B 107.7 . . ?
Pt1 C1A H1AA 109.5 . . ?
Pt1 C1A H1AB 109.5 . . ?
Pt1 C1A H1AC 109.5 . . ?
H1AA C1A H1AB 109.5 . . ?
H1AA C1A H1AC 109.5 . . ?
H1AB C1A H1AC 109.5 . . ?
C38 C39A H39C 109.9 . . ?
C38 C39A H39D 109.9 . . ?
H39C C39A H39D 108.3 . . ?
C40A C39A C38 108.9(8) . . ?
C40A C39A H39C 109.9 . . ?
C40A C39A H39D 109.9 . . ?
C41 C40A H40C 109.6 . . ?
C41 C40A H40D 109.6 . . ?
C39A C40A C41 110.5(8) . . ?
C39A C40A H40C 109.6 . . ?
C39A C40A H40D 109.6 . . ?
H40C C40A H40D 108.1 . . ?

loop_
_geom_bond_atom_site_label_1
_geom_bond_atom_site_label_2
_geom_bond_distance
_geom_bond_site_symmetry_2
_geom_bond_publ_flag
Pt1 P1 2.2810(5) . ?
Pt1 P2 2.2920(5) . ?
Pt1 Cl1 2.4020(6) . ?
Pt1 C1 2.074(7) . ?
Pt1 Cl1A 2.368(14) . ?
Pt1 C1A 2.072(18) . ?
P1 C2 1.823(2) . ?
P1 C30 1.8302(19) . ?
P1 C16 1.8284(19) . ?
P2 C43 1.8216(19) . ?
P2 C29 1.828(2) . ?
P2 C15 1.8245(19) . ?
C1 H1A 0.9800 . ?
C1 H1B 0.9800 . ?
C1 H1C 0.9800 . ?
C14 H14A 0.9900 . ?
C14 H14B 0.9900 . ?
C14 C13 1.523(3) . ?
C14 C15 1.527(3) . ?
C43 H43A 0.9900 . ?
C43 H43B 0.9900 . ?
C43 C42 1.524(3) . ?
C2 H2A 0.9900 . ?
C2 H2B 0.9900 . ?
C2 C3 1.525(3) . ?
C30 H30A 0.9900 . ?
C30 H30B 0.9900 . ?
C30 C31 1.531(3) . ?
C13 H13A 0.9900 . ?
C13 H13B 0.9900 . ?
C13 C12 1.528(3) . ?
C29 H29A 0.9900 . ?
C29 H29B 0.9900 . ?
C29 C28 1.530(3) . ?
C12 H12A 0.9900 . ?
C12 H12B 0.9900 . ?
C12 C11 1.529(3) . ?
C16 H16A 0.9900 . ?
C16 H16B 0.9900 . ?
C16 C17 1.537(3) . ?
C15 H15A 0.9900 . ?
C15 H15B 0.9900 . ?
C42 H42A 0.9900 . ?
C42 H42B 0.9900 . ?
C42 C41 1.527(3) . ?
C31 H31A 0.9900 . ?
C31 H31B 0.9900 . ?
C31 C32 1.519(3) . ?
C27 H27A 0.9900 . ?
C27 H27B 0.9900 . ?
C27 C28 1.533(3) . ?
C27 C26 1.527(3) . ?
C32 H32A 0.9900 . ?
C32 H32B 0.9900 . ?
C32 C33 1.525(3) . ?
C11 H11A 0.9900 . ?
C11 H11B 0.9900 . ?
C11 C10 1.525(3) . ?
C33 H33A 0.9900 . ?
C33 H33B 0.9900 . ?
C33 C34 1.529(3) . ?
C17 H17A 0.9900 . ?
C17 H17B 0.9900 . ?
C17 C18 1.527(3) . ?
C28 H28A 0.9900 . ?
C28 H28B 0.9900 . ?
C3 H3A 0.9900 . ?
C3 H3B 0.9900 . ?
C3 C4 1.528(3) . ?
C25 H25A 0.9900 . ?
C25 H25B 0.9900 . ?
C25 C26 1.526(3) . ?
C25 C24 1.533(3) . ?
C26 H26A 0.9900 . ?
C26 H26B 0.9900 . ?
C9 H9A 0.9900 . ?
C9 H9B 0.9900 . ?
C9 C10 1.521(3) . ?
C9 C8 1.520(3) . ?
C34 H34A 0.9900 . ?
C34 H34B 0.9900 . ?
C34 C35 1.532(3) . ?
C6 H6A 0.9900 . ?
C6 H6B 0.9900 . ?
C6 C7 1.530(3) . ?
C6 C5 1.525(3) . ?
C41 H41A 0.9900 . ?
C41 H41B 0.9900 . ?
C41 H41C 0.9900 . ?
C41 H41D 0.9900 . ?
C41 C40 1.539(3) . ?
C41 C40A 1.574(8) . ?
C18 H18A 0.9900 . ?
C18 H18B 0.9900 . ?
C18 C19 1.523(3) . ?
C7 H7A 0.9900 . ?
C7 H7B 0.9900 . ?
C7 C8 1.528(3) . ?
C10 H10A 0.9900 . ?
C10 H10B 0.9900 . ?
C4 H4A 0.9900 . ?
C4 H4B 0.9900 . ?
C4 C5 1.525(3) . ?
C24 H24A 0.9900 . ?
C24 H24B 0.9900 . ?
C24 C23 1.533(3) . ?
C5 H5A 0.9900 . ?
C5 H5B 0.9900 . ?
C8 H8A 0.9900 . ?
C8 H8B 0.9900 . ?
C36 H36A 0.9900 . ?
C36 H36B 0.9900 . ?
C36 C35 1.525(3) . ?
C36 C37 1.523(3) . ?
C23 H23A 0.9900 . ?
C23 H23B 0.9900 . ?
C23 C22 1.522(3) . ?
C35 H35A 0.9900 . ?
C35 H35B 0.9900 . ?
C19 H19A 0.9900 . ?
C19 H19B 0.9900 . ?
C19 C20 1.525(3) . ?
C21 H21A 0.9900 . ?
C21 H21B 0.9900 . ?
C21 C20 1.524(3) . ?
C21 C22 1.529(3) . ?
C40 H40A 0.9900 . ?
C40 H40B 0.9900 . ?
C40 C39 1.520(3) . ?
C38 H38A 0.9900 . ?
C38 H38B 0.9900 . ?
C38 H38C 0.9900 . ?
C38 H38D 0.9900 . ?
C38 C39 1.538(3) . ?
C38 C37 1.525(3) . ?
C38 C39A 1.573(8) . ?
C20 H20A 0.9900 . ?
C20 H20B 0.9900 . ?
C22 H22A 0.9900 . ?
C22 H22B 0.9900 . ?
C39 H39A 0.9900 . ?
C39 H39B 0.9900 . ?
C37 H37A 0.9900 . ?
C37 H37B 0.9900 . ?
C1A H1AA 0.9800 . ?
C1A H1AB 0.9800 . ?
C1A H1AC 0.9800 . ?
C39A H39C 0.9900 . ?
C39A H39D 0.9900 . ?
C39A C40A 1.517(10) . ?
C40A H40C 0.9900 . ?
C40A H40D 0.9900 . ?

loop_
_geom_torsion_atom_site_label_1
_geom_torsion_atom_site_label_2
_geom_torsion_atom_site_label_3
_geom_torsion_atom_site_label_4
_geom_torsion
_geom_torsion_site_symmetry_1
_geom_torsion_site_symmetry_2
_geom_torsion_site_symmetry_3
_geom_torsion_site_symmetry_4
_geom_torsion_publ_flag
Pt1 P1 C2 C3 167.78(13) . . . . ?
Pt1 P1 C30 C31 48.54(15) . . . . ?
Pt1 P1 C16 C17 -56.50(14) . . . . ?
Pt1 P2 C43 C42 56.28(16) . . . . ?
Pt1 P2 C29 C28 178.73(12) . . . . ?
Pt1 P2 C15 C14 -52.38(15) . . . . ?
P1 C2 C3 C4 177.70(14) . . . . ?
P1 C30 C31 C32 -164.79(14) . . . . ?
P1 C16 C17 C18 177.05(14) . . . . ?
P2 C43 C42 C41 172.99(15) . . . . ?
P2 C29 C28 C27 -175.36(14) . . . . ?
C14 C13 C12 C11 60.4(2) . . . . ?
C43 P2 C29 C28 -55.23(17) . . . . ?
C43 P2 C15 C14 -175.79(14) . . . . ?
C43 C42 C41 C40 164.62(19) . . . . ?
C43 C42 C41 C40A -155.2(6) . . . . ?
C2 P1 C30 C31 -78.46(15) . . . . ?
C2 P1 C16 C17 68.58(15) . . . . ?
C2 C3 C4 C5 56.0(2) . . . . ?
C30 P1 C2 C3 -66.57(16) . . . . ?
C30 P1 C16 C17 179.90(13) . . . . ?
C30 C31 C32 C33 175.57(16) . . . . ?
C13 C14 C15 P2 167.62(14) . . . . ?
C13 C12 C11 C10 60.4(2) . . . . ?
C29 P2 C43 C42 -70.79(16) . . . . ?
C29 P2 C15 C14 73.89(15) . . . . ?
C12 C11 C10 C9 -179.14(17) . . . . ?
C16 P1 C2 C3 45.76(17) . . . . ?
C16 P1 C30 C31 170.54(13) . . . . ?
C16 C17 C18 C19 -56.8(2) . . . . ?
C15 P2 C43 C42 179.37(15) . . . . ?
C15 P2 C29 C28 53.79(17) . . . . ?
C15 C14 C13 C12 -178.92(17) . . . . ?
C42 C41 C40 C39 61.4(3) . . . . ?
C42 C41 C40A C39A -70.0(12) . . . . ?
C31 C32 C33 C34 179.57(17) . . . . ?
C32 C33 C34 C35 57.7(2) . . . . ?
C33 C34 C35 C36 55.3(2) . . . . ?
C17 C18 C19 C20 -52.8(3) . . . . ?
C28 C27 C26 C25 57.0(2) . . . . ?
C3 C4 C5 C6 60.1(2) . . . . ?
C25 C24 C23 C22 -65.3(3) . . . . ?
C26 C27 C28 C29 55.4(2) . . . . ?
C26 C25 C24 C23 92.5(2) . . . . ?
C6 C7 C8 C9 71.0(3) . . . . ?
C41 C40 C39 C38 174.41(18) . . . . ?
C18 C19 C20 C21 -58.8(2) . . . . ?
C7 C6 C5 C4 178.26(17) . . . . ?
C10 C9 C8 C7 178.55(18) . . . . ?
C24 C25 C26 C27 -178.86(17) . . . . ?
C24 C23 C22 C21 -177.43(17) . . . . ?
C5 C6 C7 C8 70.8(2) . . . . ?
C8 C9 C10 C11 -175.38(18) . . . . ?
C35 C36 C37 C38 177.45(18) . . . . ?
C38 C39A C40A C41 -173.9(9) . . . . ?
C20 C21 C22 C23 176.66(18) . . . . ?
C22 C21 C20 C19 -172.69(17) . . . . ?
C39 C38 C37 C36 63.0(3) . . . . ?
C37 C36 C35 C34 63.8(2) . . . . ?
C37 C38 C39 C40 65.8(3) . . . . ?
C37 C38 C39A C40A 170.2(11) . . . . ?
C39A C38 C37 C36 78.6(6) . . . . ?
